data_4117446
loop_
_publ_author_name
'Quentin Michaudel'
'Damien Thevenet'
'Phil S. Baran'

_publ_section_title
;
 Intermolecular Ritter-Type C-H Amination of Unactivated sp3Carbons
;
_journal_name_full 'Journal of the American Chemical Society'
_journal_page_first 2547
_journal_page_last 2550
_journal_paper_doi 10.1021/ja212020b
_journal_volume 134
_journal_year 2012
_chemical_formula_sum 'C7 H15 B2 Cl F8 N2'
_chemical_formula_weight 336.28
_chemical_name_systematic
; 
 ? 
;
_space_group_IT_number 61
_symmetry_cell_setting orthorhombic
_symmetry_space_group_name_Hall '-P 2ac 2ab'
_symmetry_space_group_name_H-M 'P b c a'
_atom_sites_solution_hydrogens geom
_atom_sites_solution_primary direct
_atom_sites_solution_secondary difmap
_audit_creation_method SHELXL-97
_cell_angle_alpha 90.00
_cell_angle_beta 90.00
_cell_angle_gamma 90.00
_cell_formula_units_Z 8
_cell_length_a 13.057(3)
_cell_length_b 12.612(3)
_cell_length_c 15.700(3)
_cell_measurement_reflns_used 9931
_cell_measurement_temperature 100(2)
_cell_measurement_theta_max 25.75
_cell_measurement_theta_min 2.59
_cell_volume 2585.4(10)
_computing_cell_refinement 'Bruker SAINT'
_computing_data_collection 'Bruker APEX2'
_computing_data_reduction 'Bruker SAINT'
_computing_molecular_graphics 'Bruker SHELXTL'
_computing_publication_material 'Bruker SHELXTL'
_computing_structure_refinement 'SHELXL-97 (Sheldrick, 1997)'
_computing_structure_solution 'SHELXS-97 (Sheldrick, 1990)'
_diffrn_ambient_temperature 100(2)
_diffrn_measured_fraction_theta_full 1.000
_diffrn_measured_fraction_theta_max 0.992
_diffrn_measurement_device_type 'Bruker APEX-II CCD'
_diffrn_measurement_method '\f and \w scans'
_diffrn_radiation_monochromator graphite
_diffrn_radiation_source 'fine-focus sealed tube'
_diffrn_radiation_type MoK\a
_diffrn_radiation_wavelength 0.71073
_diffrn_reflns_av_R_equivalents 0.0508
_diffrn_reflns_av_sigmaI/netI 0.0280
_diffrn_reflns_limit_h_max 15
_diffrn_reflns_limit_h_min -15
_diffrn_reflns_limit_k_max 15
_diffrn_reflns_limit_k_min -15
_diffrn_reflns_limit_l_max 19
_diffrn_reflns_limit_l_min -19
_diffrn_reflns_number 22369
_diffrn_reflns_theta_full 25.00
_diffrn_reflns_theta_max 25.84
_diffrn_reflns_theta_min 2.59
_exptl_absorpt_coefficient_mu 0.381
_exptl_absorpt_correction_T_max 0.922
_exptl_absorpt_correction_T_min 0.867
_exptl_absorpt_correction_type multi-scan
_exptl_absorpt_process_details sadabs
_exptl_crystal_colour 'pale orange'
_exptl_crystal_density_diffrn 1.728
_exptl_crystal_description plate
_exptl_crystal_F_000 1360
_exptl_crystal_size_max 0.37
_exptl_crystal_size_mid 0.30
_exptl_crystal_size_min 0.12
_refine_diff_density_max 0.664
_refine_diff_density_min -0.505
_refine_diff_density_rms 0.121
_refine_ls_extinction_coef 0.0019(8)
_refine_ls_extinction_expression Fc^*^=kFc[1+0.001xFc^2^\l^3^/sin(2\q)]^-1/4^
_refine_ls_extinction_method SHELXL
_refine_ls_goodness_of_fit_ref 1.216
_refine_ls_hydrogen_treatment constr
_refine_ls_matrix_type full
_refine_ls_number_parameters 195
_refine_ls_number_reflns 2479
_refine_ls_number_restraints 0
_refine_ls_restrained_S_all 1.216
_refine_ls_R_factor_all 0.1050
_refine_ls_R_factor_gt 0.0979
_refine_ls_shift/su_max 0.036
_refine_ls_shift/su_mean 0.003
_refine_ls_structure_factor_coef Fsqd
_refine_ls_weighting_details 'calc w=1/[\s^2^(Fo^2^)+(0.0451P)^2^+26.0000P] where P=(Fo^2^+2Fc^2^)/3'
_refine_ls_weighting_scheme calc
_refine_ls_wR_factor_gt 0.2369
_refine_ls_wR_factor_ref 0.2406
_reflns_number_gt 2185
_reflns_number_total 2479
_reflns_threshold_expression >2sigma(I)
_cod_data_source_file ja212020b_si_003.cif
_cod_data_source_block baran220
_cod_original_cell_volume 2585.4(9)
_cod_database_code 4117446

loop_
_symmetry_equiv_pos_as_xyz
'x, y, z'
'x+1/2, -y+1/2, -z'
'-x, y+1/2, -z+1/2'
'-x+1/2, -y, z+1/2'
'-x, -y, -z'
'-x-1/2, y-1/2, z'
'x, -y-1/2, z-1/2'
'x-1/2, y, -z-1/2'

loop_
_atom_site_label
_atom_site_type_symbol
_atom_site_fract_x
_atom_site_fract_y
_atom_site_fract_z
_atom_site_U_iso_or_equiv
_atom_site_adp_type
_atom_site_occupancy
_atom_site_symmetry_multiplicity
_atom_site_calc_flag
_atom_site_refinement_flags
Cl1 Cl 0.11023(15) 0.91251(15) 0.47165(12) 0.0427(5) Uani 1 1 d .
F1 F 0.3476(3) 0.9760(3) 0.1469(2) 0.0282(8) Uani 1 1 d .
F2 F 0.1951(3) 0.9882(3) 0.0771(2) 0.0321(9) Uani 1 1 d .
F3 F 0.1997(3) 0.9737(3) 0.2215(2) 0.0283(9) Uani 1 1 d .
F4 F 0.2431(3) 0.8325(3) 0.1378(2) 0.0379(10) Uani 1 1 d .
F5 F -0.1086(11) 0.8165(5) 0.6412(6) 0.075(3) Uani 0.80(2) 1 d P
F5' F -0.054(2) 0.803(2) 0.6460(14) 0.027(7) Uiso 0.20(2) 1 d P
F6 F -0.1252(4) 0.6552(3) 0.6990(3) 0.0480(12) Uani 1 1 d .
F7 F -0.1525(9) 0.6942(11) 0.5604(6) 0.078(4) Uani 0.80(2) 1 d P
F7' F -0.111(2) 0.6609(19) 0.5535(17) 0.030(6) Uiso 0.20(2) 1 d P
F8 F 0.0113(5) 0.6977(11) 0.6201(5) 0.070(4) Uani 0.80(2) 1 d P
F8' F -0.013(2) 0.647(2) 0.589(2) 0.039(8) Uiso 0.20(2) 1 d P
N1 N 0.0576(4) 0.7347(4) 0.3849(3) 0.0215(11) Uani 1 1 d .
N2 N 0.1239(4) 0.5762(4) 0.3049(3) 0.0234(11) Uani 1 1 d .
H10A H 0.1479 0.5171 0.2757 0.028 Uiso 1 1 calc R
C1 C 0.0142(5) 0.8287(5) 0.4309(4) 0.0326(15) Uani 1 1 d .
H1A H -0.0294 0.8036 0.4784 0.039 Uiso 1 1 calc R
H1B H -0.0296 0.8695 0.3913 0.039 Uiso 1 1 calc R
C2 C 0.1285(6) 0.6708(5) 0.4408(4) 0.0318(15) Uani 1 1 d .
H2A H 0.1867 0.7156 0.4593 0.038 Uiso 1 1 calc R
H2B H 0.0913 0.6469 0.4923 0.038 Uiso 1 1 calc R
C3 C 0.1679(5) 0.5765(6) 0.3929(4) 0.0317(15) Uani 1 1 d .
H3A H 0.2436 0.5793 0.3898 0.038 Uiso 1 1 calc R
H3B H 0.1482 0.5105 0.4230 0.038 Uiso 1 1 calc R
C4 C -0.0302(5) 0.6653(6) 0.3570(5) 0.0347(16) Uani 1 1 d .
H4A H -0.0690 0.6408 0.4075 0.042 Uiso 1 1 calc R
H4B H -0.0774 0.7065 0.3204 0.042 Uiso 1 1 calc R
C5 C 0.0098(5) 0.5720(6) 0.3090(5) 0.0398(18) Uani 1 1 d .
H5A H -0.0187 0.5721 0.2506 0.048 Uiso 1 1 calc R
H5B H -0.0120 0.5058 0.3376 0.048 Uiso 1 1 calc R
C6 C 0.1163(5) 0.7703(5) 0.3076(4) 0.0293(14) Uani 1 1 d .
H6A H 0.1744 0.8157 0.3252 0.035 Uiso 1 1 calc R
H6B H 0.0711 0.8125 0.2700 0.035 Uiso 1 1 calc R
C7 C 0.1562(5) 0.6734(5) 0.2594(4) 0.0292(14) Uani 1 1 d .
H7A H 0.1285 0.6729 0.2007 0.035 Uiso 1 1 calc R
H7B H 0.2319 0.6761 0.2559 0.035 Uiso 1 1 calc R
B1 B 0.2462(6) 0.9409(6) 0.1446(4) 0.0251(14) Uani 1 1 d .
B2 B -0.0908(5) 0.7103(6) 0.6289(4) 0.0248(14) Uani 1 1 d .

loop_
_atom_site_aniso_label
_atom_site_aniso_U_11
_atom_site_aniso_U_22
_atom_site_aniso_U_33
_atom_site_aniso_U_23
_atom_site_aniso_U_13
_atom_site_aniso_U_12
Cl1 0.0438(10) 0.0367(10) 0.0475(11) -0.0164(8) 0.0038(8) -0.0004(8)
F1 0.0244(18) 0.037(2) 0.0232(17) -0.0050(15) 0.0026(14) -0.0010(15)
F2 0.035(2) 0.040(2) 0.0213(17) 0.0033(16) -0.0074(16) 0.0015(17)
F3 0.0271(19) 0.040(2) 0.0178(16) -0.0003(15) 0.0030(14) -0.0026(16)
F4 0.046(2) 0.029(2) 0.039(2) -0.0038(17) -0.0046(19) -0.0056(18)
F5 0.107(9) 0.028(3) 0.091(5) 0.007(3) 0.051(5) 0.018(4)
F6 0.071(3) 0.040(2) 0.033(2) 0.0033(18) 0.021(2) -0.002(2)
F7 0.065(6) 0.108(8) 0.061(5) 0.032(5) -0.041(5) -0.040(6)
F8 0.028(3) 0.148(10) 0.034(4) 0.014(5) 0.005(3) 0.015(4)
N1 0.024(3) 0.026(3) 0.014(2) 0.0015(19) 0.0013(19) 0.003(2)
N2 0.026(3) 0.028(3) 0.015(2) -0.002(2) 0.002(2) -0.001(2)
C1 0.034(4) 0.027(3) 0.037(4) 0.001(3) 0.011(3) 0.010(3)
C2 0.048(4) 0.033(3) 0.015(3) 0.000(3) -0.007(3) 0.007(3)
C3 0.039(4) 0.041(4) 0.014(3) 0.001(3) -0.003(3) 0.015(3)
C4 0.021(3) 0.038(4) 0.045(4) -0.001(3) -0.002(3) 0.001(3)
C5 0.027(3) 0.057(5) 0.035(4) -0.015(3) -0.001(3) -0.013(3)
C6 0.037(4) 0.027(3) 0.024(3) 0.004(3) 0.009(3) -0.004(3)
C7 0.038(4) 0.027(3) 0.022(3) 0.004(3) 0.010(3) 0.001(3)
B1 0.028(3) 0.028(3) 0.019(3) -0.002(3) -0.003(3) 0.003(3)
B2 0.021(3) 0.029(3) 0.024(3) 0.000(3) 0.001(3) -0.005(3)

loop_
_atom_type_symbol
_atom_type_description
_atom_type_scat_dispersion_real
_atom_type_scat_dispersion_imag
_atom_type_scat_source
C C 0.0033 0.0016 'International Tables Vol C Tables 4.2.6.8 and 6.1.1.4'
H H 0.0000 0.0000 'International Tables Vol C Tables 4.2.6.8 and 6.1.1.4'
B B 0.0013 0.0007 'International Tables Vol C Tables 4.2.6.8 and 6.1.1.4'
F F 0.0171 0.0103 'International Tables Vol C Tables 4.2.6.8 and 6.1.1.4'
Cl Cl 0.1484 0.1585 'International Tables Vol C Tables 4.2.6.8 and 6.1.1.4'
N N 0.0061 0.0033 'International Tables Vol C Tables 4.2.6.8 and 6.1.1.4'

loop_
_geom_angle_atom_site_label_1
_geom_angle_atom_site_label_2
_geom_angle_atom_site_label_3
_geom_angle
F5' F5 B2 68.0(19)
F5 F5' B2 80.0(19)
F5 F5' F8 132(2)
B2 F5' F8 53.6(10)
F7' F7 B2 76(2)
F7 F7' B2 75(2)
F7 F7' F8' 136(4)
B2 F7' F8' 63(2)
F8' F8 B2 77.8(17)
F8' F8 F5' 123.7(19)
B2 F8 F5' 50.4(8)
F8 F8' F7' 118(2)
F8 F8' B2 66.3(17)
F7' F8' B2 57.2(14)
C1 N1 C6 110.1(5)
C1 N1 C4 108.2(5)
C6 N1 C4 109.1(5)
C1 N1 C2 112.0(5)
C6 N1 C2 108.5(5)
C4 N1 C2 109.0(5)
C7 N2 C5 109.5(5)
C7 N2 C3 109.5(5)
C5 N2 C3 110.1(5)
N1 C1 Cl1 112.4(4)
C3 C2 N1 110.0(5)
N2 C3 C2 109.5(5)
C5 C4 N1 109.7(5)
C4 C5 N2 110.1(5)
N1 C6 C7 109.5(5)
N2 C7 C6 109.1(5)
F4 B1 F2 110.7(5)
F4 B1 F1 110.3(6)
F2 B1 F1 109.8(5)
F4 B1 F3 110.3(6)
F2 B1 F3 108.7(5)
F1 B1 F3 107.0(5)
F5' B2 F8 76.0(12)
F5' B2 F7 121.3(13)
F8 B2 F7 119.1(11)
F5' B2 F7' 131.6(15)
F8 B2 F7' 92.7(15)
F7 B2 F7' 29.6(9)
F5' B2 F5 32.0(9)
F8 B2 F5 107.2(8)
F7 B2 F5 99.0(12)
F7' B2 F5 122.3(14)
F5' B2 F6 114.4(11)
F8 B2 F6 110.2(6)
F7 B2 F6 111.3(6)
F7' B2 F6 113.6(12)
F5 B2 F6 109.0(6)
F5' B2 F8' 109.0(15)
F8 B2 F8' 35.9(10)
F7 B2 F8' 89.5(19)
F7' B2 F8' 60(2)
F5 B2 F8' 136.1(11)
F6 B2 F8' 107.6(11)

loop_
_geom_bond_atom_site_label_1
_geom_bond_atom_site_label_2
_geom_bond_distance
Cl1 C1 1.760(7)
F1 B1 1.397(8)
F2 B1 1.388(8)
F3 B1 1.412(7)
F4 B1 1.372(8)
F5 F5' 0.74(2)
F5 B2 1.373(10)
F5' B2 1.29(2)
F5' F8 1.63(3)
F6 B2 1.376(8)
F7 F7' 0.70(2)
F7 B2 1.359(9)
F7' B2 1.36(3)
F7' F8' 1.41(5)
F8 F8' 0.86(3)
F8 B2 1.350(9)
F8' B2 1.44(2)
N1 C1 1.499(8)
N1 C6 1.505(7)
N1 C4 1.507(8)
N1 C2 1.509(8)
N2 C7 1.480(7)
N2 C5 1.493(8)
N2 C3 1.495(7)
C2 C3 1.498(9)
C4 C5 1.492(10)
C6 C7 1.530(8)
